data_2203306
loop_
_publ_author_name
'Chad Eller'
'Bradley W. Smucker'
'Robert Kirgan'
'David M. Eichhorn'
'D. Paul Rillema'

_publ_section_title
;
 5,5'-Dimethyl-2,2'-bipyrazine
;
_journal_issue 3
_journal_name_full 'Acta Crystallographica Section E'
_journal_page_first o433
_journal_page_last o434
_journal_paper_doi 10.1107/S1600536804000881
_journal_volume 60
_journal_year 2004
_chemical_formula_iupac 'C10 H10 N4'
_chemical_formula_moiety 'C10 H10 N4'
_chemical_formula_sum 'C10 H10 N4'
_chemical_formula_weight 186.14
_chemical_melting_point 147
_space_group_IT_number 2
_symmetry_cell_setting triclinic
_symmetry_space_group_name_Hall '-P 1'
_symmetry_space_group_name_H-M 'P -1'
_audit_creation_method 'WinGX routine CIF_UPDATE'
_cell_angle_alpha 102.828(19)
_cell_angle_beta 92.100(17)
_cell_angle_gamma 91.27(2)
_cell_formula_units_Z 1
_cell_length_a 3.9580(7)
_cell_length_b 5.9476(16)
_cell_length_c 10.107(2)
_cell_measurement_reflns_used 24
_cell_measurement_temperature 298(2)
_cell_measurement_theta_max 12
_cell_measurement_theta_min 10
_cell_volume 231.72(9)
_computing_cell_refinement 'CAD-4 EXPRESS'
_computing_data_collection 'CAD-4 EXPRESS (Enraf-Nonius, 1994)'
_computing_data_reduction 'XCAD4 (Harms & Wocadlo, 1995)'
_computing_molecular_graphics 'ORTEP-3 for Windows (Farrugia, 1997)'
_computing_publication_material 'WinGX (Farrugia, 1999)'
_computing_structure_refinement 'SHELXL97 (Sheldrick, 1997)'
_computing_structure_solution 'SHELXS97 (Sheldrick, 1997)'
_diffrn_measured_fraction_theta_full 1
_diffrn_measured_fraction_theta_max 1
_diffrn_measurement_device_type 'Enraf--Nonius CAD-4'
_diffrn_measurement_method 'non-profiled \w/2\q'
_diffrn_radiation_type MoK\a
_diffrn_radiation_wavelength 0.71073
_diffrn_reflns_av_R_equivalents 0.0549
_diffrn_reflns_limit_h_max 4
_diffrn_reflns_limit_h_min -4
_diffrn_reflns_limit_k_max 7
_diffrn_reflns_limit_k_min -7
_diffrn_reflns_limit_l_max 11
_diffrn_reflns_limit_l_min -11
_diffrn_reflns_number 1613
_diffrn_reflns_theta_full 24.97
_diffrn_reflns_theta_max 24.97
_diffrn_reflns_theta_min 2.07
_diffrn_standards_decay_% 10
_diffrn_standards_interval_time 60
_diffrn_standards_number 3
_exptl_absorpt_coefficient_mu 0.086
_exptl_absorpt_correction_T_max 0.9889
_exptl_absorpt_correction_T_min 0.8021
_exptl_absorpt_correction_type \y-scan
_exptl_absorpt_process_details '(North et al., 1968)'
_exptl_crystal_colour white
_exptl_crystal_density_diffrn 1.334
_exptl_crystal_density_method 'not measured'
_exptl_crystal_description needle
_exptl_crystal_F_000 98
_exptl_crystal_size_max 0.4
_exptl_crystal_size_mid 0.1
_exptl_crystal_size_min 0.1
_refine_diff_density_max 0.163
_refine_diff_density_min -0.258
_refine_ls_extinction_method none
_refine_ls_goodness_of_fit_ref 0.959
_refine_ls_hydrogen_treatment constr
_refine_ls_matrix_type full
_refine_ls_number_parameters 67
_refine_ls_number_reflns 811
_refine_ls_number_restraints 0
_refine_ls_restrained_S_all 0.959
_refine_ls_R_factor_gt 0.0477
_refine_ls_shift/su_max 0.036
_refine_ls_structure_factor_coef Fsqd
_refine_ls_weighting_details 'calc w = 1/[\s^2^(Fo^2^)+(0.103P)^2^] where P = (Fo^2^+2Fc^2^)/3'
_refine_ls_weighting_scheme calc
_refine_ls_wR_factor_ref 0.1357
_reflns_number_gt 425
_reflns_number_total 811
_reflns_threshold_expression I>2\s(I)
_cod_data_source_file lh6158.cif
_cod_data_source_block I
_cod_database_code 2203306
_cod_database_fobs_code 2203306

loop_
_symmetry_equiv_pos_as_xyz
'x, y, z'
'-x, -y, -z'

loop_
_atom_site_label
_atom_site_fract_x
_atom_site_fract_y
_atom_site_fract_z
_atom_site_U_iso_or_equiv
_atom_site_adp_type
_atom_site_calc_flag
_atom_site_refinement_flags
_atom_site_occupancy
_atom_site_type_symbol
N2 0.9089(5) 0.0073(4) 0.20068(19) 0.0547(6) Uani d . 1 N
N1 0.7843(5) 0.2425(3) 0.46271(18) 0.0489(6) Uani d . 1 N
C1 0.9443(6) 0.0440(4) 0.4407(2) 0.0391(5) Uani d . 1 C
C2 0.6948(6) 0.3227(4) 0.3549(2) 0.0513(7) Uani d . 1 C
H2 0.5885 0.4632 0.3678 0.058(7) Uiso d R 1 H
C3 0.7549(6) 0.2072(4) 0.2230(2) 0.0464(6) Uani d . 1 C
C4 1.0010(7) -0.0700(4) 0.3092(2) 0.0514(7) Uani d . 1 C
H4 1.1084 -0.2102 0.2963 0.058(7) Uiso d R 1 H
C5 0.6486(7) 0.3041(5) 0.1031(3) 0.0625(8) Uani d . 1 C
H5A 0.8175 0.2737 0.0361 0.094 Uiso calc R 1 H
H5B 0.6236 0.4676 0.1321 0.094 Uiso calc R 1 H
H5C 0.4368 0.2328 0.0644 0.094 Uiso calc R 1 H

loop_
_atom_site_aniso_label
_atom_site_aniso_U_11
_atom_site_aniso_U_22
_atom_site_aniso_U_33
_atom_site_aniso_U_12
_atom_site_aniso_U_13
_atom_site_aniso_U_23
N2 0.0665(14) 0.0630(14) 0.0349(12) 0.0148(11) 0.0038(10) 0.0099(10)
N1 0.0616(14) 0.0472(13) 0.0377(12) 0.0131(10) 0.0047(9) 0.0078(9)
C1 0.0386(11) 0.0404(12) 0.0384(12) 0.0016(9) 0.0030(9) 0.0084(9)
C2 0.0601(16) 0.0472(15) 0.0466(14) 0.0129(12) 0.0011(12) 0.0098(12)
C3 0.0452(14) 0.0522(15) 0.0431(14) 0.0011(11) -0.0014(11) 0.0140(11)
C4 0.0625(16) 0.0528(15) 0.0389(13) 0.0180(12) 0.0061(11) 0.0085(11)
C5 0.0700(18) 0.076(2) 0.0457(16) 0.0123(15) -0.0003(13) 0.0222(14)

loop_
_atom_type_symbol
_atom_type_description
_atom_type_scat_dispersion_real
_atom_type_scat_dispersion_imag
_atom_type_scat_source
C C 0.003 0.002 'International Tables Vol C Tables 4.2.6.8 and 6.1.1.4'
H H 0 0 'International Tables Vol C Tables 4.2.6.8 and 6.1.1.4'
N N 0.006 0.003 'International Tables Vol C Tables 4.2.6.8 and 6.1.1.4'

loop_
_geom_angle_atom_site_label_1
_geom_angle_atom_site_label_2
_geom_angle_atom_site_label_3
_geom_angle_site_symmetry_3
_geom_angle
C4 N2 C3 . 116.5(2)
C2 N1 C1 . 117.1(2)
N1 C1 C4 . 119.5(2)
N1 C1 C1 2_756 117.9(3)
C4 C1 C1 2_756 122.6(3)
N1 C2 C3 . 123.0(2)
N1 C2 H2 . 118.7
C3 C2 H2 . 118.3
N2 C3 C2 . 120.1(2)
N2 C3 C5 . 118.6(2)
C2 C3 C5 . 121.4(2)
N2 C4 C1 . 123.9(2)
N2 C4 H4 . 118.2
C1 C4 H4 . 117.9
C3 C5 H5A . 109.5
C3 C5 H5B . 109.5
H5A C5 H5B . 109.5
C3 C5 H5C . 109.5
H5A C5 H5C . 109.5
H5B C5 H5C . 109.5

loop_
_geom_bond_atom_site_label_1
_geom_bond_atom_site_label_2
_geom_bond_site_symmetry_2
_geom_bond_distance
N2 C4 . 1.323(3)
N2 C3 . 1.326(3)
N1 C2 . 1.323(3)
N1 C1 . 1.331(3)
C1 C4 . 1.380(3)
C1 C1 2_756 1.467(4)
C2 C3 . 1.389(3)
C2 H2 . 0.9293
C3 C5 . 1.504(3)
C4 H4 . 0.9299
C5 H5A . 0.96
C5 H5B . 0.96
C5 H5C . 0.96
